data_4347930
loop_
_publ_author_name
'Aguirrechu-Comer\'on, Amagoia'
'Hern\'andez-Molina, Rita'
'Rodr\'iguez-Hern\'andez, Pl\'acida'
'Mu\~noz, Alfonso'
'Rodr\'iguez-Mendoza, Ulises R'
'Lav\'in, V\?\'ictor'
'Angel, Ross J.'
'Gonzalez-Platas, Javier'

_publ_section_title
;
 Experimental and ab Initio Study of
 Catena(bis(\m2-iodo)-6-methylquinoline-copper(I)) under Pressure:
 Synthesis, Crystal Structure, Electronic, and Luminescence Properties.
;
_journal_issue 15
_journal_name_full 'Inorganic chemistry'
_journal_page_first 7476
_journal_page_last 7484
_journal_paper_doi 10.1021/acs.inorgchem.6b00796
_journal_volume 55
_journal_year 2016
_chemical_formula_moiety 'C10 H9 Cu I N'
_chemical_formula_sum 'C10 H9 Cu I N'
_chemical_formula_weight 333.62
_space_group_crystal_system triclinic
_space_group_IT_number 2
_space_group_name_Hall '-P 1'
_space_group_name_H-M_alt 'P -1'
_atom_sites_solution_hydrogens geom
_atom_sites_solution_primary direct
_audit_creation_date 2016-03-11
_audit_creation_method
;
Olex2 1.2
(compiled 2016.02.19 svn.r3266 for OlexSys, GUI svn.r5155)
;
_cell_angle_alpha 87.979(3)
_cell_angle_beta 81.364(3)
_cell_angle_gamma 80.105(3)
_cell_formula_units_Z 2
_cell_length_a 4.42006(15)
_cell_length_b 9.9972(3)
_cell_length_c 11.3700(4)
_cell_measurement_reflns_used 4039
_cell_measurement_temperature 298(1)
_cell_measurement_theta_max 27.7780
_cell_measurement_theta_min 2.0670
_cell_volume 489.31(3)
_computing_cell_refinement 'CrysAlisPro 1.171.38.41l (Rigaku OD, 2015)'
_computing_data_collection 'CrysAlisPro 1.171.38.41l (Rigaku OD, 2015)'
_computing_data_reduction 'CrysAlisPro 1.171.38.41l (Rigaku OD, 2015)'
_computing_molecular_graphics 'Olex2 (Dolomanov et al., 2009)'
_computing_publication_material 'Olex2 (Dolomanov et al., 2009)'
_computing_structure_refinement 'ShelXL (Sheldrick, 2015)'
_computing_structure_solution 'ShelXT (Sheldrick, 2015)'
_diffrn_ambient_temperature 298(1)
_diffrn_detector 'CCD plate'
_diffrn_detector_area_resol_mean 8.1268
_diffrn_detector_type EosS2
_diffrn_measured_fraction_theta_full 1.000
_diffrn_measured_fraction_theta_max 0.920
_diffrn_measurement_details
;
List of Runs (angles in degrees, time in seconds):

  # Type    Start    End  Width  t~exp~   \w     \q     \k     \f   Frames
--------------------------------------------------------------------------
  1  \w    -46.00  51.00   1.00   10.00    --  -26.95  37.00   0.00   97
  2  \w     79.00 105.00   1.00   10.00    --   26.32 -19.00 120.00   26
  3  \w     62.00 117.00   1.00   10.00    --   26.32-178.00-120.00   55
  4  \w    -33.00  30.00   1.00   10.00    --   26.32 -19.00 120.00   63
  5  \w    -48.00  40.00   1.00   10.00    --  -26.95  57.00  90.00   88
  6  \w    -83.00  14.00   1.00   10.00    --  -26.95 -77.00 120.00   97
  7  \w    -91.00 -11.00   1.00   10.00    --  -26.95 -57.00  30.00   80
  8  \w   -100.00   6.00   1.00   10.00    --  -26.95 -57.00-150.00  106
  9  \w   -107.00  14.00   1.00   10.00    --  -26.95 -77.00 -30.00  121
 10  \w   -103.00 -35.00   1.00   10.00    --  -26.95-178.00 120.00   68
 11  \w   -116.00 -77.00   1.00   10.00    --  -26.95-178.00-120.00   39
;
_diffrn_measurement_device 'four-circle diffractometer'
_diffrn_measurement_device_type 'SuperNova, Dualflex, EosS2'
_diffrn_measurement_method '\w scans'
_diffrn_orient_matrix_type 'CrysAlisPro convention (1999,Acta A55,543-557)'
_diffrn_orient_matrix_UB_11 -0.0583177000
_diffrn_orient_matrix_UB_12 -0.0503382000
_diffrn_orient_matrix_UB_13 0.0381095000
_diffrn_orient_matrix_UB_21 0.1534877000
_diffrn_orient_matrix_UB_22 -0.0286604000
_diffrn_orient_matrix_UB_23 0.0086111000
_diffrn_orient_matrix_UB_31 -0.0125154000
_diffrn_orient_matrix_UB_32 0.0428039000
_diffrn_orient_matrix_UB_33 0.0495516000
_diffrn_radiation_monochromator graphite
_diffrn_radiation_probe x-ray
_diffrn_radiation_type MoK\a
_diffrn_radiation_wavelength 0.71073
_diffrn_reflns_av_R_equivalents 0.0271
_diffrn_reflns_av_unetI/netI 0.0291
_diffrn_reflns_Laue_measured_fraction_full 1.000
_diffrn_reflns_Laue_measured_fraction_max 0.920
_diffrn_reflns_limit_h_max 5
_diffrn_reflns_limit_h_min -5
_diffrn_reflns_limit_k_max 13
_diffrn_reflns_limit_k_min -13
_diffrn_reflns_limit_l_max 15
_diffrn_reflns_limit_l_min -14
_diffrn_reflns_number 6450
_diffrn_reflns_point_group_measured_fraction_full 1.000
_diffrn_reflns_point_group_measured_fraction_max 0.920
_diffrn_reflns_theta_full 26.370
_diffrn_reflns_theta_max 28.249
_diffrn_reflns_theta_min 1.812
_diffrn_source 'fine-focus sealed X-ray tube'
_diffrn_source_type 'Enhance (Mo) X-ray Source'
_exptl_absorpt_coefficient_mu 5.334
_exptl_absorpt_correction_T_max 0.856
_exptl_absorpt_correction_T_min 0.678
_exptl_absorpt_correction_type gaussian
_exptl_absorpt_process_details
;
CrysAlisPro 1.171.38.41l (Rigaku Oxford Diffraction, 2015)
Numerical absorption correction based on gaussian integration over
			a multifaceted crystal model
Empirical absorption correction using spherical harmonics,
 implemented in SCALE3 ABSPACK scaling algorithm.
;
_exptl_crystal_colour yellow
_exptl_crystal_colour_primary yellow
_exptl_crystal_density_diffrn 2.264
_exptl_crystal_description plate
_exptl_crystal_F_000 316
_exptl_crystal_size_max 0.096
_exptl_crystal_size_mid 0.063
_exptl_crystal_size_min 0.039
_refine_diff_density_max 1.759
_refine_diff_density_min -1.315
_refine_diff_density_rms 0.109
_refine_ls_extinction_method none
_refine_ls_goodness_of_fit_ref 1.070
_refine_ls_hydrogen_treatment constr
_refine_ls_matrix_type full
_refine_ls_number_parameters 119
_refine_ls_number_reflns 2219
_refine_ls_number_restraints 0
_refine_ls_restrained_S_all 1.070
_refine_ls_R_factor_all 0.0311
_refine_ls_R_factor_gt 0.0285
_refine_ls_shift/su_max 0.001
_refine_ls_shift/su_mean 0.000
_refine_ls_structure_factor_coef Fsqd
_refine_ls_weighting_details 'w=1/[\s^2^(Fo^2^)+(0.0241P)^2^+0.7586P] where P=(Fo^2^+2Fc^2^)/3'
_refine_ls_weighting_scheme calc
_refine_ls_wR_factor_gt 0.0624
_refine_ls_wR_factor_ref 0.0636
_reflns_Friedel_coverage 0.000
_reflns_number_gt 2080
_reflns_number_total 2219
_reflns_threshold_expression 'I > 2\s(I)'
_cod_data_source_file ic6b00796_si_001.cif
_cod_data_source_block cui_11
_cod_database_code 4347930
_shelx_space_group_comment
;
The symmetry employed for this shelxl refinement is uniquely defined
by the following loop, which should always be used as a source of
symmetry information in preference to the above space-group names.
They are only intended as comments.
;
_reflns_odcompleteness_completeness 99.95
_reflns_odcompleteness_iscentric 1
_reflns_odcompleteness_theta 26.32
_olex2_refinement_description
;
1. Fixed Uiso
 At 1.2 times of:
  All C(H) groups
 At 1.5 times of:
  All C(H,H,H) groups
2.a Aromatic/amide H refined with riding coordinates:
 C1(H1), C2(H2), C3(H3), C5(H5), C7(H7), C8(H8)
2.b Idealised Me refined as rotating group:
 C10(H10A,H10B,H10C)
;
_shelx_shelxl_version_number 2014/7
_olex2_submission_original_sample_id 'Copper(I) Iodine + 6-methylquinoline'
_olex2_submission_special_instructions 'No special instructions were received'
_oxdiff_exptl_absorpt_empirical_details
;
Empirical correction (ABSPACK) includes:
- Absorption correction using spherical harmonics
- Frame scaling
- Detector area scaling
;
_oxdiff_exptl_absorpt_empirical_full_max 1.380
_oxdiff_exptl_absorpt_empirical_full_min 0.848

loop_
_space_group_symop_operation_xyz
'x, y, z'
'-x, -y, -z'

loop_
_atom_site_label
_atom_site_type_symbol
_atom_site_fract_x
_atom_site_fract_y
_atom_site_fract_z
_atom_site_U_iso_or_equiv
_atom_site_adp_type
_atom_site_occupancy
_atom_site_site_symmetry_order
_atom_site_calc_flag
_atom_site_refinement_flags_posn
I1 I -0.32606(5) 0.64825(2) 0.89440(2) 0.03136(9) Uani 1 1 d .
Cu1 Cu -0.14357(14) 0.39663(5) 0.96477(5) 0.04627(15) Uani 1 1 d .
N1 N 0.0192(7) 0.2390(3) 0.8500(3) 0.0305(7) Uani 1 1 d .
C1 C -0.0655(10) 0.1199(4) 0.8781(3) 0.0355(9) Uani 1 1 d .
H1 H -0.2271 0.1160 0.9401 0.043 Uiso 1 1 calc R
C2 C 0.0760(10) -0.0008(4) 0.8190(4) 0.0395(9) Uani 1 1 d .
H2 H 0.0123 -0.0826 0.8436 0.047 Uiso 1 1 calc R
C3 C 0.3052(10) 0.0022(4) 0.7262(4) 0.0380(9) Uani 1 1 d .
H3 H 0.4017 -0.0774 0.6872 0.046 Uiso 1 1 calc R
C4 C 0.3964(9) 0.1267(4) 0.6894(3) 0.0310(8) Uani 1 1 d .
C5 C 0.6238(9) 0.1413(4) 0.5903(4) 0.0366(9) Uani 1 1 d .
H5 H 0.7191 0.0647 0.5464 0.044 Uiso 1 1 calc R
C6 C 0.7084(9) 0.2635(4) 0.5566(4) 0.0352(9) Uani 1 1 d .
C7 C 0.5662(9) 0.3780(4) 0.6262(4) 0.0369(9) Uani 1 1 d .
H7 H 0.6257 0.4617 0.6059 0.044 Uiso 1 1 calc R
C8 C 0.3440(9) 0.3694(4) 0.7221(4) 0.0351(8) Uani 1 1 d .
H8 H 0.2551 0.4468 0.7659 0.042 Uiso 1 1 calc R
C9 C 0.2481(8) 0.2445(4) 0.7555(3) 0.0282(7) Uani 1 1 d .
C10 C 0.9401(10) 0.2800(5) 0.4483(4) 0.0475(11) Uani 1 1 d .
H10A H 1.0457 0.1923 0.4206 0.071 Uiso 1 1 calc GR
H10B H 1.0884 0.3321 0.4682 0.071 Uiso 1 1 calc GR
H10C H 0.8344 0.3264 0.3868 0.071 Uiso 1 1 calc GR

loop_
_atom_site_aniso_label
_atom_site_aniso_U_11
_atom_site_aniso_U_22
_atom_site_aniso_U_33
_atom_site_aniso_U_23
_atom_site_aniso_U_13
_atom_site_aniso_U_12
I1 0.02910(14) 0.02869(14) 0.03481(15) 0.00234(10) -0.00005(10) -0.00531(9)
Cu1 0.0547(3) 0.0350(3) 0.0444(3) -0.0064(2) 0.0067(3) -0.0051(2)
N1 0.0338(17) 0.0291(16) 0.0285(16) -0.0016(13) -0.0055(13) -0.0035(13)
C1 0.041(2) 0.035(2) 0.0307(19) 0.0024(16) -0.0035(17) -0.0067(17)
C2 0.053(3) 0.0244(19) 0.042(2) 0.0009(16) -0.009(2) -0.0060(18)
C3 0.045(2) 0.027(2) 0.041(2) -0.0046(17) -0.0088(19) -0.0014(17)
C4 0.035(2) 0.0278(19) 0.0304(19) -0.0017(15) -0.0090(16) -0.0010(15)
C5 0.035(2) 0.033(2) 0.038(2) -0.0086(17) -0.0040(17) 0.0045(16)
C6 0.0275(19) 0.042(2) 0.035(2) -0.0011(17) -0.0053(16) -0.0024(16)
C7 0.037(2) 0.032(2) 0.041(2) 0.0007(17) -0.0041(18) -0.0070(17)
C8 0.038(2) 0.0273(19) 0.039(2) -0.0058(16) -0.0029(17) -0.0035(16)
C9 0.0303(19) 0.0288(18) 0.0258(17) -0.0024(14) -0.0073(15) -0.0028(15)
C10 0.038(2) 0.052(3) 0.048(3) -0.002(2) 0.006(2) -0.005(2)

loop_
_atom_type_symbol
_atom_type_description
_atom_type_scat_dispersion_real
_atom_type_scat_dispersion_imag
_atom_type_scat_source
C C 0.0033 0.0016 'International Tables Vol C Tables 4.2.6.8 and 6.1.1.4'
H H 0.0000 0.0000 'International Tables Vol C Tables 4.2.6.8 and 6.1.1.4'
Cu Cu 0.3201 1.2651 'International Tables Vol C Tables 4.2.6.8 and 6.1.1.4'
I I -0.4742 1.8119 'International Tables Vol C Tables 4.2.6.8 and 6.1.1.4'
N N 0.0061 0.0033 'International Tables Vol C Tables 4.2.6.8 and 6.1.1.4'

loop_
_exptl_crystal_face_index_h
_exptl_crystal_face_index_k
_exptl_crystal_face_index_l
_exptl_crystal_face_perp_dist
1 5 15 0.0300
0 11 -10 0.0114
-1 -7 -14 0.0250
0 -13 6 0.0198
-6 3 -5 0.0380
6 -3 5 0.0380
3 13 -2 0.0247
-3 -13 2 0.0247

loop_
_geom_angle_atom_site_label_1
_geom_angle_atom_site_label_2
_geom_angle_atom_site_label_3
_geom_angle
_geom_angle_site_symmetry_1
_geom_angle_site_symmetry_3
Cu1 I1 Cu1 80.19(2) . 2_467
Cu1 I1 Cu1 62.24(2) . 2_567
Cu1 I1 Cu1 106.85(2) 2_467 2_567
I1 Cu1 I1 117.76(2) . 2_567
I1 Cu1 I1 106.86(2) 2_467 2_567
I1 Cu1 I1 99.81(2) . 2_467
I1 Cu1 Cu1 61.24(2) . 2_567
I1 Cu1 Cu1 56.52(2) 2_567 2_567
I1 Cu1 Cu1 116.60(3) 2_467 2_567
N1 Cu1 I1 98.20(9) . 2_567
N1 Cu1 I1 123.39(9) . .
N1 Cu1 I1 110.20(9) . 2_467
N1 Cu1 Cu1 131.31(10) . 2_567
C1 N1 Cu1 118.5(3) . .
C1 N1 C9 117.8(3) . .
C9 N1 Cu1 122.9(2) . .
N1 C1 H1 118.3 . .
N1 C1 C2 123.3(4) . .
C2 C1 H1 118.3 . .
C1 C2 H2 120.1 . .
C3 C2 C1 119.7(4) . .
C3 C2 H2 120.1 . .
C2 C3 H3 120.3 . .
C2 C3 C4 119.4(4) . .
C4 C3 H3 120.3 . .
C3 C4 C5 123.6(4) . .
C3 C4 C9 117.7(4) . .
C5 C4 C9 118.6(4) . .
C4 C5 H5 118.8 . .
C6 C5 C4 122.4(4) . .
C6 C5 H5 118.8 . .
C5 C6 C7 117.9(4) . .
C5 C6 C10 122.4(4) . .
C7 C6 C10 119.7(4) . .
C6 C7 H7 119.1 . .
C8 C7 C6 121.9(4) . .
C8 C7 H7 119.1 . .
C7 C8 H8 119.7 . .
C7 C8 C9 120.7(4) . .
C9 C8 H8 119.7 . .
N1 C9 C4 121.9(3) . .
N1 C9 C8 119.7(3) . .
C8 C9 C4 118.4(3) . .
C6 C10 H10A 109.5 . .
C6 C10 H10B 109.5 . .
C6 C10 H10C 109.5 . .
H10A C10 H10B 109.5 . .
H10A C10 H10C 109.5 . .
H10B C10 H10C 109.5 . .

loop_
_geom_bond_atom_site_label_1
_geom_bond_atom_site_label_2
_geom_bond_distance
_geom_bond_site_symmetry_2
I1 Cu1 2.6406(6) .
I1 Cu1 2.7284(6) 2_467
I1 Cu1 2.7752(7) 2_567
Cu1 I1 2.7284(6) 2_467
Cu1 I1 2.7752(7) 2_567
Cu1 Cu1 2.8015(12) 2_567
Cu1 N1 2.044(3) .
N1 C1 1.322(5) .
N1 C9 1.367(5) .
C1 H1 0.9300 .
C1 C2 1.404(6) .
C2 H2 0.9300 .
C2 C3 1.352(6) .
C3 H3 0.9300 .
C3 C4 1.404(5) .
C4 C5 1.414(6) .
C4 C9 1.425(5) .
C5 H5 0.9300 .
C5 C6 1.364(6) .
C6 C7 1.414(6) .
C6 C10 1.503(6) .
C7 H7 0.9300 .
C7 C8 1.365(6) .
C8 H8 0.9300 .
C8 C9 1.408(5) .
C10 H10A 0.9600 .
C10 H10B 0.9600 .
C10 H10C 0.9600 .

loop_
_geom_torsion_atom_site_label_1
_geom_torsion_atom_site_label_2
_geom_torsion_atom_site_label_3
_geom_torsion_atom_site_label_4
_geom_torsion
Cu1 N1 C1 C2 -167.3(3)
Cu1 N1 C9 C4 168.6(3)
Cu1 N1 C9 C8 -10.8(5)
N1 C1 C2 C3 -1.9(6)
C1 N1 C9 C4 -0.9(5)
C1 N1 C9 C8 179.6(4)
C1 C2 C3 C4 -0.7(6)
C2 C3 C4 C5 -177.1(4)
C2 C3 C4 C9 2.3(6)
C3 C4 C5 C6 -179.9(4)
C3 C4 C9 N1 -1.5(5)
C3 C4 C9 C8 177.9(4)
C4 C5 C6 C7 1.5(6)
C4 C5 C6 C10 -177.4(4)
C5 C4 C9 N1 177.9(3)
C5 C4 C9 C8 -2.7(5)
C5 C6 C7 C8 -2.0(6)
C6 C7 C8 C9 0.0(6)
C7 C8 C9 N1 -178.2(4)
C7 C8 C9 C4 2.3(6)
C9 N1 C1 C2 2.7(6)
C9 C4 C5 C6 0.8(6)
C10 C6 C7 C8 176.9(4)

loop_
_exptl_oxdiff_crystal_face_indexfrac_h
_exptl_oxdiff_crystal_face_indexfrac_k
_exptl_oxdiff_crystal_face_indexfrac_l
_exptl_oxdiff_crystal_face_x
_exptl_oxdiff_crystal_face_y
_exptl_oxdiff_crystal_face_z
0.8285 4.8899 15.1869 0.2843 0.1178 0.9515
0.0914 10.9588 -9.6238 -0.9237 -0.3829 -0.0089
-0.8794 -7.0386 -14.1149 -0.1323 -0.0548 -0.9897
-0.3473 -13.0274 5.5398 0.8871 0.3678 -0.2788
-6.0034 2.9905 -4.9838 0.0096 -1.0501 -0.0438
6.0034 -2.9905 4.9838 -0.0096 1.0501 0.0438
2.9922 13.0018 -2.0105 -0.9056 0.0693 0.4195
-2.9922 -13.0018 2.0105 0.9056 -0.0693 -0.4195
